data_4027143
loop_
_publ_author_name
'Jens Cordes'
'Sylvain Laclef'
'Andrew J. P. White'
'Anthony G. M. Barrett'

_publ_section_title
;
 Palladium(0)-Catalyzed Allylic Alkylation of Diketoester-Dioxinones with
 Allyl Acetates under Neutral Conditions: Synthesis of Hexasubstituted
 Benzene Derivatives
;
_journal_name_full 'Journal of Organic Chemistry'
_journal_page_first 3524
_journal_page_last 3530
_journal_paper_doi 10.1021/jo300340c
_journal_volume 77
_journal_year 2012
_chemical_formula_moiety 'C24 H26 O6'
_chemical_formula_sum 'C24 H26 O6'
_chemical_formula_weight 410.45
_chemical_name_systematic
; 
 ? 
;
_space_group_IT_number 2
_symmetry_cell_setting triclinic
_symmetry_space_group_name_Hall '-P 1'
_symmetry_space_group_name_H-M 'P -1'
_atom_sites_solution_hydrogens geom
_atom_sites_solution_primary direct
_atom_sites_solution_secondary difmap
_audit_creation_method SHELXL-97
_cell_angle_alpha 63.081(6)
_cell_angle_beta 72.433(5)
_cell_angle_gamma 85.632(5)
_cell_formula_units_Z 2
_cell_length_a 9.7840(6)
_cell_length_b 10.6861(6)
_cell_length_c 11.7857(7)
_cell_measurement_reflns_used 2822
_cell_measurement_temperature 173
_cell_measurement_theta_max 30.7653
_cell_measurement_theta_min 2.9469
_cell_volume 1044.82(13)
_computing_cell_refinement 'CrysAlis RED, Oxford Diffraction Ltd'
_computing_data_collection 'CrysAlis CCD, Oxford Diffraction Ltd'
_computing_data_reduction 'CrysAlis RED, Oxford Diffraction Ltd'
_computing_molecular_graphics 'Bruker SHELXTL'
_computing_publication_material 'Bruker SHELXTL'
_computing_structure_refinement 'SHELXL-97 (Sheldrick, 1997)'
_computing_structure_solution 'SHELXS-97 (Sheldrick, 1990)'
_diffrn_ambient_temperature 173
_diffrn_detector_area_resol_mean 15.9825
_diffrn_measured_fraction_theta_full 0.982
_diffrn_measured_fraction_theta_max 0.850
_diffrn_measurement_device_type 'OD Xcalibur 3'
_diffrn_measurement_method 'omega scans'
_diffrn_radiation_monochromator graphite
_diffrn_radiation_source 'Enhance (Mo) x-ray Source'
_diffrn_radiation_type MoK\a
_diffrn_radiation_wavelength 0.71073
_diffrn_reflns_av_R_equivalents 0.0211
_diffrn_reflns_av_sigmaI/netI 0.0440
_diffrn_reflns_limit_h_max 12
_diffrn_reflns_limit_h_min -13
_diffrn_reflns_limit_k_max 15
_diffrn_reflns_limit_k_min -12
_diffrn_reflns_limit_l_max 15
_diffrn_reflns_limit_l_min -16
_diffrn_reflns_number 9884
_diffrn_reflns_theta_full 28.50
_diffrn_reflns_theta_max 30.83
_diffrn_reflns_theta_min 3.17
_exptl_absorpt_coefficient_mu 0.093
_exptl_absorpt_correction_T_max 0.993
_exptl_absorpt_correction_T_min 0.981
_exptl_absorpt_correction_type analytical
_exptl_absorpt_process_details
; 
CrysAlisPro, Agilent Technologies, 
Version 1.171.35.11 (release 16-05-2011 CrysAlis171 .NET) 
(compiled May 16 2011,17:55:39) 
Analytical numeric absorption correction using a multifaceted crystal 
model based on expressions derived by R.C. Clark & J.S. Reid. 
(Clark, R. C. & Reid, J. S. (1995). Acta Cryst. A51, 887-897) 
;
_exptl_crystal_colour Colourless
_exptl_crystal_density_diffrn 1.305
_exptl_crystal_description blocks
_exptl_crystal_F_000 436
_exptl_crystal_size_max 0.34
_exptl_crystal_size_mid 0.15
_exptl_crystal_size_min 0.10
_refine_diff_density_max 0.400
_refine_diff_density_min -0.258
_refine_diff_density_rms 0.044
_refine_ls_extinction_method none
_refine_ls_goodness_of_fit_ref 1.048
_refine_ls_hydrogen_treatment mixed
_refine_ls_matrix_type full
_refine_ls_number_parameters 293
_refine_ls_number_reflns 5577
_refine_ls_number_restraints 39
_refine_ls_restrained_S_all 1.070
_refine_ls_R_factor_all 0.0890
_refine_ls_R_factor_gt 0.0590
_refine_ls_shift/su_max 0.000
_refine_ls_shift/su_mean 0.000
_refine_ls_structure_factor_coef Fsqd
_refine_ls_weighting_details 'calc w=1/[\s^2^(Fo^2^)+(0.0573P)^2^+0.2069P] where P=(Fo^2^+2Fc^2^)/3'
_refine_ls_weighting_scheme calc
_refine_ls_wR_factor_gt 0.1313
_refine_ls_wR_factor_ref 0.1470
_reflns_number_gt 3863
_reflns_number_total 5577
_reflns_threshold_expression >2sigma(I)
_cod_data_source_file jo300340c_si_002.cif
_cod_data_source_block 8c
_cod_database_code 4027143

loop_
_symmetry_equiv_pos_as_xyz
'x, y, z'
'-x, -y, -z'

loop_
_atom_site_label
_atom_site_type_symbol
_atom_site_fract_x
_atom_site_fract_y
_atom_site_fract_z
_atom_site_U_iso_or_equiv
_atom_site_adp_type
_atom_site_occupancy
_atom_site_symmetry_multiplicity
_atom_site_calc_flag
_atom_site_refinement_flags
_atom_site_disorder_assembly
_atom_site_disorder_group
O1 O 0.65532(16) 0.16423(14) 0.53068(13) 0.0555(4) Uani 1 1 d . . .
C1 C 0.55401(18) 0.12951(17) 0.62943(16) 0.0344(4) Uani 1 1 d . . .
O2 O 0.47636(13) 0.00879(11) 0.66863(11) 0.0381(3) Uani 1 1 d . . .
C3 C 0.37096(18) -0.05599(16) 0.79777(17) 0.0331(4) Uani 1 1 d . . .
O4 O 0.28706(11) 0.05016(11) 0.82071(11) 0.0329(3) Uani 1 1 d . . .
C5 C 0.36513(16) 0.16054(16) 0.80605(15) 0.0273(3) Uani 1 1 d . . .
C6 C 0.30187(16) 0.22228(17) 0.88747(16) 0.0305(3) Uani 1 1 d D A .
C7 C 0.37938(17) 0.33584(17) 0.87212(16) 0.0307(3) Uani 1 1 d . . .
C8 C 0.51219(17) 0.39321(16) 0.77095(15) 0.0283(3) Uani 1 1 d . . .
C9 C 0.57622(16) 0.32636(15) 0.68958(15) 0.0261(3) Uani 1 1 d . . .
C10 C 0.50120(16) 0.20692(15) 0.70944(15) 0.0264(3) Uani 1 1 d . . .
C11 C 0.44353(19) -0.13272(18) 0.90409(18) 0.0413(4) Uani 1 1 d . . .
H11A H 0.5075 -0.0660 0.9034 0.062 Uiso 1 1 calc R . .
H11B H 0.4997 -0.2054 0.8866 0.062 Uiso 1 1 calc R . .
H11C H 0.3706 -0.1767 0.9915 0.062 Uiso 1 1 calc R . .
C12 C 0.2710(2) -0.15030(19) 0.7896(2) 0.0445(4) Uani 1 1 d . . .
H12A H 0.2276 -0.0941 0.7186 0.067 Uiso 1 1 calc R . .
H12B H 0.1951 -0.1954 0.8750 0.067 Uiso 1 1 calc R . .
H12C H 0.3253 -0.2227 0.7698 0.067 Uiso 1 1 calc R . .
C13 C 0.15763(18) 0.1674(2) 0.99295(18) 0.0416(4) Uani 1 1 d D . .
H13A H 0.0938 0.1352 0.9589 0.050 Uiso 0.539(6) 1 calc PR A 1
H13B H 0.1124 0.2443 1.0127 0.050 Uiso 0.539(6) 1 calc PR A 1
H13C H 0.1143 0.0997 0.9795 0.050 Uiso 0.461(6) 1 d PR A 2
H13D H 0.0960 0.2437 0.9826 0.050 Uiso 0.461(6) 1 d PR A 2
C14 C 0.1750(4) 0.0407(5) 1.1260(3) 0.0413(10) Uani 0.539(6) 1 d PDU A 1
H14A H 0.2209 -0.0389 1.1206 0.050 Uiso 0.539(6) 1 calc PR A 1
C15 C 0.1300(4) 0.0401(5) 1.2411(4) 0.0546(14) Uani 0.539(6) 1 d PDU A 1
H15A H 0.0837 0.1183 1.2494 0.066 Uiso 0.539(6) 1 calc PR A 1
H15B H 0.1431 -0.0385 1.3176 0.066 Uiso 0.539(6) 1 calc PR A 1
C14' C 0.1677(5) 0.1026(5) 1.1273(4) 0.0370(12) Uiso 0.461(6) 1 d PDU A 2
H14B H 0.2187 0.1509 1.1545 0.044 Uiso 0.461(6) 1 calc PR A 2
C15' C 0.1061(6) -0.0234(6) 1.2111(6) 0.0588(16) Uiso 0.461(6) 1 d PDU A 2
H15C H 0.0553 -0.0712 1.1834 0.071 Uiso 0.461(6) 1 calc PR A 2
H15D H 0.1120 -0.0670 1.2997 0.071 Uiso 0.461(6) 1 calc PR A 2
O16 O 0.31866(14) 0.38695(14) 0.95996(13) 0.0435(3) Uani 1 1 d D . .
H16 H 0.3841(18) 0.4536(18) 0.942(2) 0.072(8) Uiso 1 1 d D . .
C17 C 0.5700(2) 0.52506(18) 0.75844(18) 0.0372(4) Uani 1 1 d D B .
O17 O 0.53111(16) 0.56033(14) 0.84786(14) 0.0548(4) Uani 1 1 d . . .
O18 O 0.65958(15) 0.60860(13) 0.64211(13) 0.0486(4) Uani 1 1 d D . .
C19 C 0.7021(4) 0.7446(3) 0.6321(3) 0.0541(8) Uani 0.862(6) 1 d PDU B 1
H19A H 0.6228 0.8081 0.6218 0.065 Uiso 0.862(6) 1 calc PR B 1
H19B H 0.7251 0.7290 0.7136 0.065 Uiso 0.862(6) 1 calc PR B 1
C20 C 0.8298(4) 0.8068(3) 0.5141(3) 0.0621(10) Uani 0.862(6) 1 d PDU B 1
H20A H 0.8561 0.9009 0.4992 0.093 Uiso 0.862(6) 1 calc PR B 1
H20B H 0.8081 0.8138 0.4356 0.093 Uiso 0.862(6) 1 calc PR B 1
H20C H 0.9101 0.7470 0.5290 0.093 Uiso 0.862(6) 1 calc PR B 1
C19' C 0.771(2) 0.7099(17) 0.627(2) 0.070(6) Uiso 0.138(6) 1 d PDU B 2
H19C H 0.7539 0.7229 0.7082 0.084 Uiso 0.138(6) 1 calc PR B 2
H19D H 0.8703 0.6844 0.5991 0.084 Uiso 0.138(6) 1 calc PR B 2
C20' C 0.731(3) 0.8335(15) 0.516(2) 0.076(6) Uiso 0.138(6) 1 d PDU B 2
H20D H 0.7741 0.9206 0.5039 0.114 Uiso 0.138(6) 1 calc PR B 2
H20E H 0.6267 0.8362 0.5394 0.114 Uiso 0.138(6) 1 calc PR B 2
H20F H 0.7681 0.8242 0.4336 0.114 Uiso 0.138(6) 1 calc PR B 2
C21 C 0.72101(16) 0.37846(16) 0.58474(15) 0.0284(3) Uani 1 1 d . . .
H21A H 0.7749 0.2966 0.5835 0.034 Uiso 1 1 calc R . .
H21B H 0.7764 0.4313 0.6090 0.034 Uiso 1 1 calc R . .
C22 C 0.70880(17) 0.47406(17) 0.44420(15) 0.0309(3) Uani 1 1 d . . .
H22A H 0.6368 0.4296 0.4274 0.037 Uiso 1 1 calc R . .
H22B H 0.6744 0.5652 0.4400 0.037 Uiso 1 1 calc R . .
C23 C 0.85015(17) 0.50041(16) 0.33681(15) 0.0285(3) Uani 1 1 d . . .
C24 C 0.94828(19) 0.60869(19) 0.29917(17) 0.0377(4) Uani 1 1 d . . .
H24A H 0.9260 0.6683 0.3415 0.045 Uiso 1 1 calc R . .
C25 C 1.0788(2) 0.6324(2) 0.20093(18) 0.0442(4) Uani 1 1 d . . .
H25A H 1.1448 0.7074 0.1770 0.053 Uiso 1 1 calc R . .
C26 C 1.1126(2) 0.5480(2) 0.13851(18) 0.0474(5) Uani 1 1 d . . .
H26A H 1.2017 0.5639 0.0711 0.057 Uiso 1 1 calc R . .
C27 C 1.0159(3) 0.4400(2) 0.1747(2) 0.0613(6) Uani 1 1 d . . .
H27A H 1.0384 0.3809 0.1318 0.074 Uiso 1 1 calc R . .
C28 C 0.8863(2) 0.4162(2) 0.2729(2) 0.0505(5) Uani 1 1 d . . .
H28A H 0.8210 0.3407 0.2968 0.061 Uiso 1 1 calc R . .

loop_
_atom_site_aniso_label
_atom_site_aniso_U_11
_atom_site_aniso_U_22
_atom_site_aniso_U_33
_atom_site_aniso_U_23
_atom_site_aniso_U_13
_atom_site_aniso_U_12
O1 0.0618(9) 0.0508(8) 0.0459(8) -0.0330(7) 0.0172(7) -0.0172(7)
C1 0.0376(9) 0.0308(8) 0.0319(8) -0.0162(7) -0.0021(7) -0.0026(7)
O2 0.0453(7) 0.0324(6) 0.0356(6) -0.0202(5) -0.0007(6) -0.0072(5)
C3 0.0330(9) 0.0306(8) 0.0343(9) -0.0156(7) -0.0056(7) -0.0029(6)
O4 0.0274(6) 0.0341(6) 0.0383(6) -0.0182(5) -0.0080(5) -0.0005(5)
C5 0.0262(8) 0.0290(8) 0.0279(8) -0.0127(6) -0.0102(6) 0.0025(6)
C6 0.0251(8) 0.0404(9) 0.0275(8) -0.0169(7) -0.0084(6) 0.0065(6)
C7 0.0323(8) 0.0371(9) 0.0300(8) -0.0210(7) -0.0119(7) 0.0117(7)
C8 0.0315(8) 0.0300(8) 0.0275(8) -0.0151(6) -0.0119(7) 0.0057(6)
C9 0.0277(8) 0.0264(7) 0.0235(7) -0.0100(6) -0.0092(6) 0.0047(6)
C10 0.0291(8) 0.0269(7) 0.0240(7) -0.0125(6) -0.0077(6) 0.0031(6)
C11 0.0391(10) 0.0365(9) 0.0423(10) -0.0120(8) -0.0129(8) 0.0004(7)
C12 0.0464(11) 0.0374(9) 0.0509(11) -0.0196(9) -0.0144(9) -0.0069(8)
C13 0.0258(9) 0.0643(12) 0.0378(9) -0.0278(9) -0.0060(7) 0.0031(8)
C14 0.0290(17) 0.038(2) 0.040(2) -0.0127(16) 0.0071(14) -0.0082(14)
C15 0.054(2) 0.054(3) 0.038(2) -0.0084(18) -0.0091(18) 0.0033(19)
O16 0.0412(8) 0.0558(8) 0.0446(7) -0.0364(7) -0.0071(6) 0.0085(6)
C17 0.0440(10) 0.0345(9) 0.0371(9) -0.0188(8) -0.0135(8) 0.0033(7)
O17 0.0746(10) 0.0500(8) 0.0508(8) -0.0360(7) -0.0106(8) -0.0036(7)
O18 0.0622(9) 0.0371(7) 0.0447(8) -0.0220(6) -0.0047(7) -0.0107(6)
C19 0.0675(19) 0.0361(13) 0.0595(16) -0.0314(12) -0.0017(13) -0.0083(12)
C20 0.074(2) 0.0452(14) 0.0600(16) -0.0294(13) 0.0038(14) -0.0184(13)
C21 0.0266(8) 0.0297(8) 0.0277(8) -0.0123(6) -0.0074(6) 0.0012(6)
C22 0.0267(8) 0.0329(8) 0.0288(8) -0.0109(7) -0.0072(6) 0.0016(6)
C23 0.0306(8) 0.0305(8) 0.0228(7) -0.0107(6) -0.0085(6) 0.0031(6)
C24 0.0371(9) 0.0432(10) 0.0346(9) -0.0230(8) -0.0030(7) -0.0030(7)
C25 0.0359(10) 0.0527(11) 0.0373(10) -0.0179(9) -0.0036(8) -0.0076(8)
C26 0.0433(11) 0.0509(11) 0.0312(9) -0.0141(8) 0.0024(8) 0.0106(9)
C27 0.0778(16) 0.0511(12) 0.0486(12) -0.0337(10) 0.0079(11) 0.0030(11)
C28 0.0623(13) 0.0449(11) 0.0440(11) -0.0280(9) 0.0005(10) -0.0108(9)

loop_
_atom_type_symbol
_atom_type_description
_atom_type_scat_dispersion_real
_atom_type_scat_dispersion_imag
_atom_type_scat_source
C C 0.0033 0.0016 'International Tables Vol C Tables 4.2.6.8 and 6.1.1.4'
H H 0.0000 0.0000 'International Tables Vol C Tables 4.2.6.8 and 6.1.1.4'
O O 0.0106 0.0060 'International Tables Vol C Tables 4.2.6.8 and 6.1.1.4'

loop_
_geom_angle_atom_site_label_1
_geom_angle_atom_site_label_2
_geom_angle_atom_site_label_3
_geom_angle
O1 C1 O2 116.35(14)
O1 C1 C10 126.97(15)
O2 C1 C10 116.62(13)
C1 O2 C3 120.55(12)
O4 C3 O2 108.85(12)
O4 C3 C11 111.04(13)
O2 C3 C11 110.23(14)
O4 C3 C12 106.65(14)
O2 C3 C12 106.23(13)
C11 C3 C12 113.61(15)
C5 O4 C3 114.71(12)
O4 C5 C6 116.36(13)
O4 C5 C10 120.06(13)
C6 C5 C10 123.57(14)
C5 C6 C7 116.85(14)
C5 C6 C13 122.32(15)
C7 C6 C13 120.79(14)
O16 C7 C6 115.08(14)
O16 C7 C8 122.74(14)
C6 C7 C8 122.18(13)
C7 C8 C9 119.68(14)
C7 C8 C17 114.60(13)
C9 C8 C17 125.69(14)
C10 C9 C8 118.07(13)
C10 C9 C21 119.86(13)
C8 C9 C21 122.08(13)
C5 C10 C9 119.39(13)
C5 C10 C1 116.96(13)
C9 C10 C1 123.59(13)
C14' C13 C6 113.1(2)
C6 C13 C14 110.94(17)
C15 C14 C13 123.4(4)
C15' C14' C13 119.3(5)
O17 C17 O18 120.43(16)
O17 C17 C8 122.65(16)
O18 C17 C8 116.78(14)
C17 O18 C19 114.03(14)
C17 O18 C19' 122.6(8)
C20 C19 O18 106.95(18)
C20' C19' O18 94.2(11)
C9 C21 C22 112.72(12)
C23 C22 C21 112.32(13)
C24 C23 C28 117.54(15)
C24 C23 C22 121.46(14)
C28 C23 C22 120.99(15)
C23 C24 C25 121.49(16)
C26 C25 C24 120.11(17)
C25 C26 C27 119.10(17)
C26 C27 C28 120.67(17)
C23 C28 C27 121.09(18)

loop_
_geom_bond_atom_site_label_1
_geom_bond_atom_site_label_2
_geom_bond_distance
O1 C1 1.2014(19)
C1 O2 1.3611(19)
C1 C10 1.479(2)
O2 C3 1.4375(19)
C3 O4 1.4267(19)
C3 C11 1.505(2)
C3 C12 1.509(2)
O4 C5 1.3702(18)
C5 C6 1.375(2)
C5 C10 1.410(2)
C6 C7 1.392(2)
C6 C13 1.512(2)
C7 O16 1.3469(18)
C7 C8 1.418(2)
C8 C9 1.418(2)
C8 C17 1.486(2)
C9 C10 1.411(2)
C9 C21 1.511(2)
C13 C14' 1.445(4)
C13 C14 1.589(4)
C14 C15 1.291(6)
C14' C15' 1.308(7)
C17 O17 1.222(2)
C17 O18 1.316(2)
O18 C19 1.485(2)
O18 C19' 1.508(13)
C19 C20 1.476(4)
C19' C20' 1.503(17)
C21 C22 1.540(2)
C22 C23 1.508(2)
C23 C24 1.380(2)
C23 C28 1.381(2)
C24 C25 1.388(2)
C25 C26 1.369(3)
C26 C27 1.373(3)
C27 C28 1.381(3)
